data_4505485
loop_
_publ_author_name
'Zang, Shuang-Quan'
'Dong, Ming-Ming'
'Fan, Ya-Juan'
'Hou, Hong-Wei'
'Mak, Thomas C. W.'

_publ_section_title
;
 Four Cobaltic Coordination Polymers Based on 5-Iodo-Isophthalic Acid:
 Halogen-Related Interaction and Solvent Effect
;
_journal_issue 3
_journal_name_full 'Crystal Growth &amp; Design'
_journal_page_first 1239
_journal_paper_doi 10.1021/cg201257j
_journal_volume 12
_journal_year 2012
_chemical_formula_moiety 'C18 H17 Co I N4 O4, C3 H7 N O'
_chemical_formula_sum 'C21 H24 Co I N5 O5'
_chemical_formula_weight 612.28
_chemical_name_systematic
; 
 ? 
;
_space_group_IT_number 14
_symmetry_cell_setting monoclinic
_symmetry_space_group_name_Hall '-P 2ybc'
_symmetry_space_group_name_H-M 'P 1 21/c 1'
_atom_sites_solution_hydrogens geom
_atom_sites_solution_primary direct
_atom_sites_solution_secondary difmap
_audit_creation_method SHELXL-97
_cell_angle_alpha 90.00
_cell_angle_beta 99.757(5)
_cell_angle_gamma 90.00
_cell_formula_units_Z 4
_cell_length_a 10.2864(4)
_cell_length_b 24.1852(19)
_cell_length_c 9.8258(5)
_cell_measurement_reflns_used 3925
_cell_measurement_temperature 296(2)
_cell_measurement_theta_max 29.1479
_cell_measurement_theta_min 3.1351
_cell_volume 2409.1(2)
_computing_cell_refinement 'APEX 2'
_computing_data_collection 'APEX 2(Bruker, 2009)'
_computing_data_reduction 'SAINT(Bruker, 2009)'
_computing_molecular_graphics 'SHELXTL(Bruker, 2009)'
_computing_publication_material SHELXTL
_computing_structure_refinement 'SHELXL-97 (Sheldrick, 2008)'
_computing_structure_solution 'SHELXS-97 (Sheldrick, 2008)'
_diffrn_ambient_temperature 296(2)
_diffrn_measured_fraction_theta_full 0.998
_diffrn_measured_fraction_theta_max 0.998
_diffrn_measurement_device_type 'Bruker Smart APEX II CCD area detector'
_diffrn_measurement_method 'phi and omega scans'
_diffrn_radiation_monochromator graphite
_diffrn_radiation_source 'fine-focus sealed tube'
_diffrn_radiation_type MoK\a
_diffrn_radiation_wavelength 0.71073
_diffrn_reflns_av_R_equivalents 0.0343
_diffrn_reflns_av_sigmaI/netI 0.0510
_diffrn_reflns_limit_h_max 11
_diffrn_reflns_limit_h_min -12
_diffrn_reflns_limit_k_max 28
_diffrn_reflns_limit_k_min -25
_diffrn_reflns_limit_l_max 11
_diffrn_reflns_limit_l_min -11
_diffrn_reflns_number 9889
_diffrn_reflns_theta_full 25.00
_diffrn_reflns_theta_max 25.00
_diffrn_reflns_theta_min 3.14
_exptl_absorpt_coefficient_mu 2.035
_exptl_absorpt_correction_T_max 0.7108
_exptl_absorpt_correction_T_min 0.6863
_exptl_absorpt_correction_type multi-scan
_exptl_absorpt_process_details 'SADABS(Bruker, 2009)'
_exptl_crystal_colour purple
_exptl_crystal_density_diffrn 1.688
_exptl_crystal_density_method 'not measured'
_exptl_crystal_description block
_exptl_crystal_F_000 1220
_exptl_crystal_size_max 0.20
_exptl_crystal_size_mid 0.18
_exptl_crystal_size_min 0.18
_refine_diff_density_max 1.324
_refine_diff_density_min -1.097
_refine_diff_density_rms 0.092
_refine_ls_extinction_method none
_refine_ls_goodness_of_fit_ref 1.019
_refine_ls_hydrogen_treatment constr
_refine_ls_matrix_type full
_refine_ls_number_parameters 304
_refine_ls_number_reflns 4237
_refine_ls_number_restraints 9
_refine_ls_restrained_S_all 1.020
_refine_ls_R_factor_all 0.0803
_refine_ls_R_factor_gt 0.0513
_refine_ls_shift/su_max 0.001
_refine_ls_shift/su_mean 0.000
_refine_ls_structure_factor_coef Fsqd
_refine_ls_weighting_details 'calc w=1/[\s^2^(Fo^2^)+(0.0280P)^2^+6.2054P] where P=(Fo^2^+2Fc^2^)/3'
_refine_ls_weighting_scheme calc
_refine_ls_wR_factor_gt 0.0983
_refine_ls_wR_factor_ref 0.1090
_reflns_number_gt 2953
_reflns_number_total 4244
_reflns_threshold_expression >2sigma(I)
_cod_data_source_file cg201257j_si_002.cif
_cod_data_source_block compound3
_cod_depositor_comments
;
The following automatic conversions were performed:

'_symmetry_cell_setting' value 'Monoclinic' changed to 'monoclinic'
according to /home/saulius/struct/CIF-dictionaries/cif_core.dic
dictionary named 'cif_core.dic' version 2.4.1 from 2010-06-29.

Automatic conversion script
Id: cif_fix_values 1715 2011-07-08 13:25:40Z adriana 
;
_cod_original_sg_symbol_Hall -P2ybc
_cod_original_sg_symbol_H-M P2(1)/c
_cod_database_code 4505485

loop_
_symmetry_equiv_pos_as_xyz
'x, y, z'
'-x, y+1/2, -z+1/2'
'-x, -y, -z'
'x, -y-1/2, z-1/2'

loop_
_atom_site_label
_atom_site_type_symbol
_atom_site_fract_x
_atom_site_fract_y
_atom_site_fract_z
_atom_site_U_iso_or_equiv
_atom_site_adp_type
_atom_site_occupancy
_atom_site_symmetry_multiplicity
_atom_site_calc_flag
_atom_site_refinement_flags
_atom_site_disorder_assembly
_atom_site_disorder_group
Co1 Co 1.08192(6) 0.58039(3) 0.65361(7) 0.0321(2) Uani 1 1 d . . .
N1 N 1.0979(4) 0.6562(2) 0.7489(5) 0.0408(12) Uani 1 1 d . . .
N2 N 1.0421(5) 0.7362(2) 0.8250(5) 0.0512(13) Uani 1 1 d . B .
N3 N 0.9800(5) 0.94043(19) 0.6235(5) 0.0418(12) Uani 1 1 d . B .
N4 N 0.9130(4) 1.01293(18) 0.7253(4) 0.0329(10) Uani 1 1 d . . .
O1 O 0.9057(3) 0.57899(16) 0.5313(4) 0.0388(9) Uani 1 1 d . . .
O2 O 0.8274(3) 0.58615(18) 0.7284(4) 0.0478(11) Uani 1 1 d . . .
O3 O 0.3425(4) 0.57928(18) 0.7228(5) 0.0519(11) Uani 1 1 d . . .
O4 O 0.2085(3) 0.57609(17) 0.5214(4) 0.0472(10) Uani 1 1 d . . .
O5 O 0.2732(7) 0.2368(4) -0.0479(8) 0.123(3) Uani 1 1 d . . .
C1 C 0.6738(4) 0.5755(2) 0.5220(5) 0.0313(12) Uani 1 1 d . . .
C2 C 0.5680(4) 0.5748(2) 0.5916(5) 0.0317(12) Uani 1 1 d . . .
H2 H 0.5829 0.5748 0.6876 0.038 Uiso 1 1 calc R . .
C3 C 0.4391(5) 0.5742(2) 0.5193(6) 0.0347(13) Uani 1 1 d . . .
C4 C 0.4178(5) 0.5735(2) 0.3770(6) 0.0405(14) Uani 1 1 d . . .
H4 H 0.3321 0.5732 0.3278 0.049 Uiso 1 1 calc R . .
C5 C 0.5237(5) 0.5733(2) 0.3076(5) 0.0375(13) Uani 1 1 d . . .
C6 C 0.6523(5) 0.5738(2) 0.3779(5) 0.0358(13) Uani 1 1 d . . .
H6 H 0.7229 0.5730 0.3301 0.043 Uiso 1 1 calc R . .
C7 C 0.8117(4) 0.5805(2) 0.6021(6) 0.0327(12) Uani 1 1 d . . .
C8 C 0.3224(5) 0.5762(2) 0.5953(7) 0.0426(14) Uani 1 1 d . . .
C9 C 1.0015(6) 0.6923(2) 0.7475(6) 0.0449(15) Uani 1 1 d . . .
H9 H 0.9164 0.6877 0.6989 0.054 Uiso 1 1 calc R . .
C10 C 1.2039(6) 0.6784(3) 0.8338(7) 0.0592(18) Uani 1 1 d . . .
H10 H 1.2867 0.6621 0.8556 0.071 Uiso 1 1 calc R . .
C11 C 1.1697(7) 0.7273(3) 0.8807(8) 0.070(2) Uani 1 1 d . . .
H11 H 1.2237 0.7508 0.9404 0.083 Uiso 1 1 calc R . .
C12 C 0.9590(4) 0.78467(16) 0.8451(5) 0.077(2) Uani 1 1 d D . .
H12A H 0.9571 0.7885 0.9430 0.092 Uiso 1 1 calc R A 1
H12B H 0.8695 0.7773 0.7994 0.092 Uiso 1 1 calc R A 1
C13 C 1.0026(4) 0.83910(16) 0.7922(5) 0.066(4) Uani 0.600(13) 1 d PRD B 1
H13A H 1.0911 0.8476 0.8391 0.079 Uiso 0.600(13) 1 d PR B 1
H13B H 0.9445 0.8683 0.8132 0.079 Uiso 0.600(13) 1 d PR B 1
C14 C 1.0012(4) 0.83750(16) 0.6372(5) 0.064(4) Uani 0.600(13) 1 d PRD B 1
H14A H 0.9115 0.8331 0.5886 0.077 Uiso 0.600(13) 1 d PR B 1
H14B H 1.0530 0.8065 0.6140 0.077 Uiso 0.600(13) 1 d PR B 1
C13' C 0.9506(4) 0.82423(16) 0.7278(5) 0.053(5) Uani 0.400(13) 1 d PRU B 2
H13C H 0.8873 0.8528 0.7398 0.063 Uiso 0.400(13) 1 calc PR B 2
H13D H 0.9166 0.8047 0.6431 0.063 Uiso 0.400(13) 1 calc PR B 2
C14' C 1.0777(4) 0.85158(16) 0.7110(5) 0.048(5) Uani 0.400(13) 1 d PR B 2
H14C H 1.1137 0.8707 0.7958 0.057 Uiso 0.400(13) 1 calc PR B 2
H14D H 1.1407 0.8235 0.6946 0.057 Uiso 0.400(13) 1 calc PR B 2
C15 C 1.0594(4) 0.89176(16) 0.5945(5) 0.0617(19) Uani 1 1 d RD . .
H15A H 1.1488 0.8958 0.6441 0.074 Uiso 1 1 d R . .
H15B H 1.0631 0.8906 0.4965 0.074 Uiso 1 1 d R . .
C16 C 1.0058(5) 0.9754(2) 0.7296(6) 0.0434(14) Uani 1 1 d . . .
H16 H 1.0802 0.9734 0.7979 0.052 Uiso 1 1 calc R B .
C17 C 0.8239(6) 1.0010(3) 0.6105(6) 0.0462(15) Uani 1 1 d . . .
H17 H 0.7471 1.0208 0.5800 0.055 Uiso 1 1 calc R B .
C18 C 0.8632(6) 0.9564(3) 0.5478(6) 0.0505(16) Uani 1 1 d . B .
H18 H 0.8191 0.9396 0.4680 0.061 Uiso 1 1 calc R . .
N5 N 0.4201(7) 0.2562(3) 0.1462(8) 0.082(2) Uani 1 1 d . . .
C19 C 0.3652(11) 0.2224(4) 0.0455(14) 0.109(4) Uani 1 1 d . . .
H19 H 0.3968 0.1864 0.0447 0.130 Uiso 1 1 calc R . .
C20 C 0.5220(10) 0.2343(5) 0.2560(12) 0.129(4) Uani 1 1 d . . .
H20A H 0.4837 0.2267 0.3366 0.194 Uiso 1 1 calc R . .
H20B H 0.5912 0.2612 0.2783 0.194 Uiso 1 1 calc R . .
H20C H 0.5577 0.2009 0.2249 0.194 Uiso 1 1 calc R . .
C21 C 0.3785(10) 0.3106(4) 0.1601(10) 0.112(3) Uani 1 1 d . . .
H21A H 0.3291 0.3230 0.0738 0.167 Uiso 1 1 calc R . .
H21B H 0.4540 0.3340 0.1860 0.167 Uiso 1 1 calc R . .
H21C H 0.3238 0.3122 0.2300 0.167 Uiso 1 1 calc R . .
I1 I 0.48814(4) 0.57657(2) 0.09000(4) 0.06491(19) Uani 1 1 d . . .

loop_
_atom_site_aniso_label
_atom_site_aniso_U_11
_atom_site_aniso_U_22
_atom_site_aniso_U_33
_atom_site_aniso_U_23
_atom_site_aniso_U_13
_atom_site_aniso_U_12
Co1 0.0182(3) 0.0420(5) 0.0354(4) 0.0050(3) 0.0022(3) 0.0006(3)
N1 0.034(3) 0.043(3) 0.045(3) 0.004(2) 0.008(2) -0.001(2)
N2 0.060(3) 0.041(3) 0.058(3) 0.001(3) 0.026(3) -0.003(3)
N3 0.043(3) 0.038(3) 0.046(3) -0.007(2) 0.013(2) -0.009(2)
N4 0.024(2) 0.038(3) 0.036(2) 0.000(2) 0.001(2) -0.005(2)
O1 0.0122(16) 0.064(3) 0.040(2) 0.0056(19) 0.0051(15) 0.0020(17)
O2 0.029(2) 0.075(3) 0.037(2) 0.006(2) -0.0010(18) 0.002(2)
O3 0.031(2) 0.069(3) 0.058(3) 0.004(2) 0.015(2) -0.001(2)
O4 0.0153(18) 0.065(3) 0.062(3) 0.004(2) 0.0077(18) 0.0000(19)
O5 0.085(5) 0.173(8) 0.113(6) -0.025(5) 0.023(4) -0.009(5)
C1 0.014(2) 0.033(3) 0.046(3) 0.002(3) 0.003(2) 0.000(2)
C2 0.022(3) 0.034(3) 0.039(3) 0.007(3) 0.005(2) -0.001(2)
C3 0.017(2) 0.033(3) 0.053(3) 0.005(3) 0.006(2) 0.001(2)
C4 0.015(2) 0.051(4) 0.054(4) -0.003(3) -0.001(2) 0.001(3)
C5 0.025(3) 0.046(4) 0.040(3) -0.008(3) 0.002(2) -0.002(3)
C6 0.021(3) 0.044(4) 0.043(3) -0.002(3) 0.009(2) 0.000(2)
C7 0.016(2) 0.037(3) 0.045(3) 0.010(3) 0.001(2) 0.003(2)
C8 0.026(3) 0.042(4) 0.063(4) 0.003(3) 0.016(3) 0.000(3)
C9 0.043(3) 0.042(4) 0.052(4) 0.007(3) 0.014(3) -0.003(3)
C10 0.045(4) 0.059(5) 0.070(5) -0.005(4) -0.002(3) -0.004(3)
C11 0.063(5) 0.068(5) 0.074(5) -0.014(4) -0.001(4) -0.013(4)
C12 0.093(6) 0.061(5) 0.090(6) -0.003(4) 0.056(5) 0.017(4)
C13 0.094(11) 0.042(7) 0.065(8) -0.017(6) 0.026(7) 0.013(7)
C14 0.102(11) 0.036(7) 0.062(8) -0.019(6) 0.036(8) -0.006(7)
C13' 0.060(8) 0.033(8) 0.071(10) -0.017(7) 0.025(7) 0.001(6)
C14' 0.040(9) 0.039(10) 0.074(13) -0.017(9) 0.037(9) 0.006(7)
C15 0.067(5) 0.055(4) 0.069(5) -0.016(4) 0.030(4) 0.007(4)
C16 0.033(3) 0.044(4) 0.050(4) -0.010(3) -0.003(3) 0.000(3)
C17 0.040(3) 0.049(4) 0.044(3) -0.001(3) -0.009(3) -0.001(3)
C18 0.053(4) 0.059(4) 0.037(3) -0.008(3) -0.002(3) -0.011(3)
N5 0.085(5) 0.083(5) 0.083(5) -0.015(4) 0.030(4) -0.021(4)
C19 0.109(9) 0.076(7) 0.159(11) -0.029(8) 0.072(8) -0.017(7)
C20 0.097(8) 0.165(12) 0.129(9) 0.022(8) 0.031(7) -0.006(8)
C21 0.159(10) 0.068(6) 0.121(8) 0.001(6) 0.063(7) 0.009(6)
I1 0.0413(2) 0.1052(4) 0.0455(3) -0.0174(3) -0.00059(19) 0.0030(3)

loop_
_atom_type_symbol
_atom_type_description
_atom_type_scat_dispersion_real
_atom_type_scat_dispersion_imag
_atom_type_scat_source
C C 0.0033 0.0016 'International Tables Vol C Tables 4.2.6.8 and 6.1.1.4'
H H 0.0000 0.0000 'International Tables Vol C Tables 4.2.6.8 and 6.1.1.4'
N N 0.0061 0.0033 'International Tables Vol C Tables 4.2.6.8 and 6.1.1.4'
O O 0.0106 0.0060 'International Tables Vol C Tables 4.2.6.8 and 6.1.1.4'
Co Co 0.3494 0.9721 'International Tables Vol C Tables 4.2.6.8 and 6.1.1.4'
I I -0.4742 1.8119 'International Tables Vol C Tables 4.2.6.8 and 6.1.1.4'

loop_
_geom_angle_atom_site_label_1
_geom_angle_atom_site_label_2
_geom_angle_atom_site_label_3
_geom_angle
_geom_angle_site_symmetry_1
_geom_angle_site_symmetry_3
O4 Co1 O1 103.51(15) 1_655 .
O4 Co1 N4 112.84(17) 1_655 2_746
O1 Co1 N4 105.76(16) . 2_746
O4 Co1 N1 109.50(17) 1_655 .
O1 Co1 N1 106.49(17) . .
N4 Co1 N1 117.51(18) 2_746 .
C9 N1 C10 105.4(5) . .
C9 N1 Co1 125.8(4) . .
C10 N1 Co1 128.6(4) . .
C9 N2 C11 107.1(6) . .
C9 N2 C12 125.1(5) . .
C11 N2 C12 127.9(6) . .
C16 N3 C18 106.8(5) . .
C16 N3 C15 127.5(5) . .
C18 N3 C15 125.7(5) . .
C16 N4 C17 105.3(5) . .
C16 N4 Co1 126.5(4) . 2_756
C17 N4 Co1 127.6(4) . 2_756
C7 O1 Co1 111.3(3) . .
C8 O4 Co1 105.6(4) . 1_455
C2 C1 C6 120.0(5) . .
C2 C1 C7 119.6(5) . .
C6 C1 C7 120.4(4) . .
C1 C2 C3 120.6(5) . .
C1 C2 H2 119.7 . .
C3 C2 H2 119.7 . .
C4 C3 C2 119.4(5) . .
C4 C3 C8 119.8(5) . .
C2 C3 C8 120.8(5) . .
C3 C4 C5 119.9(5) . .
C3 C4 H4 120.1 . .
C5 C4 H4 120.1 . .
C4 C5 C6 121.4(5) . .
C4 C5 I1 119.0(4) . .
C6 C5 I1 119.5(4) . .
C5 C6 C1 118.7(5) . .
C5 C6 H6 120.7 . .
C1 C6 H6 120.7 . .
O2 C7 O1 124.5(5) . .
O2 C7 C1 119.1(4) . .
O1 C7 C1 116.4(5) . .
O3 C8 O4 124.0(5) . .
O3 C8 C3 119.3(5) . .
O4 C8 C3 116.7(5) . .
N1 C9 N2 111.1(6) . .
N1 C9 H9 124.4 . .
N2 C9 H9 124.4 . .
C11 C10 N1 109.2(6) . .
C11 C10 H10 125.4 . .
N1 C10 H10 125.4 . .
C10 C11 N2 107.1(6) . .
C10 C11 H11 126.4 . .
N2 C11 H11 126.4 . .
N2 C12 C13' 111.3(3) . .
N2 C12 C13 115.5(3) . .
N2 C12 H12A 108.4 . .
C13' C12 H12A 134.3 . .
C13 C12 H12A 108.4 . .
N2 C12 H12B 108.4 . .
C13' C12 H12B 80.5 . .
C13 C12 H12B 108.4 . .
H12A C12 H12B 107.5 . .
C12 C13 C14 111.7 . .
C12 C13 H13A 109.3 . .
C14 C13 H13A 109.3 . .
C12 C13 H13B 109.3 . .
C14 C13 H13B 109.3 . .
H13A C13 H13B 108.0 . .
C13 C14 C15 108.4 . .
C13 C14 H14A 110.0 . .
C15 C14 H14A 110.0 . .
C13 C14 H14B 110.0 . .
C15 C14 H14B 110.0 . .
H14A C14 H14B 108.4 . .
C12 C13' C14' 115.6 . .
C12 C13' H13B 91.6 . .
C14' C13' H13B 81.7 . .
C12 C13' H14A 147.0 . .
C14' C13' H14A 86.3 . .
H13B C13' H14A 117.0 . .
C12 C13' H13C 108.4 . .
C14' C13' H13C 108.4 . .
H14A C13' H13C 85.4 . .
C12 C13' H13D 108.4 . .
C14' C13' H13D 108.4 . .
H13B C13' H13D 149.5 . .
H13C C13' H13D 107.5 . .
C15 C14' C13' 111.9 . .
C15 C14' H13A 143.6 . .
C13' C14' H13A 78.7 . .
C15 C14' H14B 90.0 . .
C13' C14' H14B 71.4 . .
H13A C14' H14B 125.8 . .
C15 C14' H14C 109.2 . .
C13' C14' H14C 109.2 . .
H14B C14' H14C 158.0 . .
C15 C14' H14D 109.2 . .
C13' C14' H14D 109.2 . .
H13A C14' H14D 98.7 . .
H14B C14' H14D 53.8 . .
H14C C14' H14D 107.9 . .
C13' C14' H15A 149.0 . .
H13A C14' H15A 121.1 . .
H14B C14' H15A 107.0 . .
H14C C14' H15A 83.9 . .
H14D C14' H15A 92.1 . .
N3 C15 C14' 111.8(2) . .
N3 C15 C14 111.9(2) . .
N3 C15 H15A 109.2 . .
C14' C15 H15A 72.2 . .
C14 C15 H15A 109.3 . .
N3 C15 H15B 109.2 . .
C14' C15 H15B 136.3 . .
C14 C15 H15B 109.3 . .
H15A C15 H15B 108.0 . .
N4 C16 N3 111.5(5) . .
N4 C16 H16 124.3 . .
N3 C16 H16 124.3 . .
C18 C17 N4 109.9(5) . .
C18 C17 H17 125.0 . .
N4 C17 H17 125.0 . .
C17 C18 N3 106.5(5) . .
C17 C18 H18 126.7 . .
N3 C18 H18 126.7 . .
C19 N5 C21 123.5(9) . .
C19 N5 C20 118.9(10) . .
C21 N5 C20 117.3(9) . .
O5 C19 N5 123.0(10) . .
O5 C19 H19 118.5 . .
N5 C19 H19 118.5 . .
N5 C20 H20A 109.5 . .
N5 C20 H20B 109.5 . .
H20A C20 H20B 109.5 . .
N5 C20 H20C 109.5 . .
H20A C20 H20C 109.5 . .
H20B C20 H20C 109.5 . .
N5 C21 H21A 109.5 . .
N5 C21 H21B 109.5 . .
H21A C21 H21B 109.5 . .
N5 C21 H21C 109.5 . .
H21A C21 H21C 109.5 . .
H21B C21 H21C 109.5 . .

loop_
_geom_bond_atom_site_label_1
_geom_bond_atom_site_label_2
_geom_bond_distance
_geom_bond_site_symmetry_2
Co1 O4 1.991(4) 1_655
Co1 O1 1.998(3) .
Co1 N4 2.015(4) 2_746
Co1 N1 2.052(5) .
N1 C9 1.319(7) .
N1 C10 1.366(7) .
N2 C9 1.332(7) .
N2 C11 1.351(8) .
N2 C12 1.483(6) .
N3 C16 1.333(7) .
N3 C18 1.357(7) .
N3 C15 1.488(6) .
N4 C16 1.314(7) .
N4 C17 1.359(7) .
N4 Co1 2.015(4) 2_756
O1 C7 1.284(6) .
O2 C7 1.232(6) .
O3 C8 1.237(7) .
O4 C8 1.269(7) .
O4 Co1 1.991(4) 1_455
O5 C19 1.252(13) .
C1 C2 1.380(7) .
C1 C6 1.396(7) .
C1 C7 1.506(7) .
C2 C3 1.395(7) .
C2 H2 0.9300 .
C3 C4 1.378(8) .
C3 C8 1.518(7) .
C4 C5 1.379(7) .
C4 H4 0.9300 .
C5 C6 1.385(7) .
C5 I1 2.109(5) .
C6 H6 0.9300 .
C9 H9 0.9300 .
C10 C11 1.339(9) .
C10 H10 0.9300 .
C11 H11 0.9300 .
C12 C13' 1.4889 .
C12 C13 1.5113 .
C12 H12A 0.9700 .
C12 H12B 0.9700 .
C13 C14 1.5209 .
C13 H13A 0.9700 .
C13 H13B 0.9700 .
C14 C15 1.5306 .
C14 H14A 0.9700 .
C14 H14B 0.9700 .
C13' C14' 1.4989 .
C13' H13C 0.9700 .
C13' H13D 0.9700 .
C14' C15 1.4895 .
C14' H14C 0.9700 .
C14' H14D 0.9700 .
C15 H15A 0.9700 .
C15 H15B 0.9700 .
C16 H16 0.9300 .
C17 C18 1.338(8) .
C17 H17 0.9300 .
C18 H18 0.9300 .
N5 C19 1.334(12) .
N5 C21 1.397(10) .
N5 C20 1.470(12) .
C19 H19 0.9300 .
C20 H20A 0.9600 .
C20 H20B 0.9600 .
C20 H20C 0.9600 .
C21 H21A 0.9600 .
C21 H21B 0.9600 .
C21 H21C 0.9600 .

loop_
_geom_torsion_atom_site_label_1
_geom_torsion_atom_site_label_2
_geom_torsion_atom_site_label_3
_geom_torsion_atom_site_label_4
_geom_torsion
_geom_torsion_site_symmetry_1
O4 Co1 N1 C9 122.1(5) 1_655
O1 Co1 N1 C9 10.8(5) .
N4 Co1 N1 C9 -107.5(5) 2_746
O4 Co1 N1 C10 -63.2(5) 1_655
O1 Co1 N1 C10 -174.5(5) .
N4 Co1 N1 C10 67.2(5) 2_746
O4 Co1 O1 C7 178.8(4) 1_655
N4 Co1 O1 C7 60.0(4) 2_746
N1 Co1 O1 C7 -65.7(4) .
C6 C1 C2 C3 -2.1(8) .
C7 C1 C2 C3 175.5(5) .
C1 C2 C3 C4 0.8(8) .
C1 C2 C3 C8 -177.0(5) .
C2 C3 C4 C5 0.2(9) .
C8 C3 C4 C5 178.0(5) .
C3 C4 C5 C6 0.0(9) .
C3 C4 C5 I1 -176.8(4) .
C4 C5 C6 C1 -1.2(9) .
I1 C5 C6 C1 175.6(4) .
C2 C1 C6 C5 2.2(8) .
C7 C1 C6 C5 -175.3(5) .
Co1 O1 C7 O2 4.9(7) .
Co1 O1 C7 C1 -175.7(4) .
C2 C1 C7 O2 -2.9(8) .
C6 C1 C7 O2 174.6(5) .
C2 C1 C7 O1 177.6(5) .
C6 C1 C7 O1 -4.9(8) .
Co1 O4 C8 O3 -0.9(7) 1_455
Co1 O4 C8 C3 -179.0(4) 1_455
C4 C3 C8 O3 -176.8(6) .
C2 C3 C8 O3 1.0(8) .
C4 C3 C8 O4 1.4(8) .
C2 C3 C8 O4 179.2(5) .
C10 N1 C9 N2 1.1(7) .
Co1 N1 C9 N2 176.8(4) .
C11 N2 C9 N1 -1.2(7) .
C12 N2 C9 N1 179.5(5) .
C9 N1 C10 C11 -0.5(7) .
Co1 N1 C10 C11 -176.0(5) .
N1 C10 C11 N2 -0.2(8) .
C9 N2 C11 C10 0.9(8) .
C12 N2 C11 C10 -179.9(5) .
C9 N2 C12 C13' -81.7(5) .
C11 N2 C12 C13' 99.2(6) .
C9 N2 C12 C13 -116.9(5) .
C11 N2 C12 C13 64.1(7) .
N2 C12 C13 C14 61.2(3) .
C13' C12 C13 C14 -28.8 .
C12 C13 C14 C15 -174.4 .
N2 C12 C13' C14' -64.9(3) .
C13 C12 C13' C14' 39.4 .
C12 C13' C14' C15 -178.1 .
C16 N3 C15 C14' 57.5(6) .
C18 N3 C15 C14' -119.8(5) .
C16 N3 C15 C14 100.8(5) .
C18 N3 C15 C14 -76.6(5) .
C13' C14' C15 N3 67.6(3) .
C13' C14' C15 C14 -30.9 .
C13 C14 C15 N3 -61.8(3) .
C13 C14 C15 C14' 36.5 .
C17 N4 C16 N3 0.0(6) .
Co1 N4 C16 N3 -171.2(3) 2_756
C18 N3 C16 N4 -0.6(7) .
C15 N3 C16 N4 -178.3(4) .
C16 N4 C17 C18 0.5(7) .
Co1 N4 C17 C18 171.6(4) 2_756
N4 C17 C18 N3 -0.9(7) .
C16 N3 C18 C17 0.8(7) .
C15 N3 C18 C17 178.6(5) .
C21 N5 C19 O5 1.8(14) .
C20 N5 C19 O5 176.2(9) .
